data_1573343
_journal_coeditor_code YZ2060
_journal_paper_doi 10.1107/S2056989024010788
_chemical_formula_iupac '[Au (C11 H25 P1 S1)2] [Au I2]0.095 (I3)0.905'
_chemical_formula_moiety 'C22 H50 Au P2 S2 +, 0.905(I3 -), 0.095(Au I2 -)'
_chemical_formula_sum 'C22 H50 Au1.095 I2.905 P2 S2'
_chemical_formula_weight 1025.00
_chemical_name_systematic
;
Bis(di-<i>tert</i>-butylisopropylphosphine sulfide-\k<i>S</i>)gold(I)
triiodide/diiodidoaurate(I)(0.905/0.095)
;
_space_group_crystal_system triclinic
_space_group_IT_number 2
_space_group_name_Hall '-P 1'
_space_group_name_H-M_alt 'P -1'
_atom_sites_solution_hydrogens geom
_atom_sites_solution_primary direct
_atom_sites_solution_secondary difmap
_audit_creation_method SHELXL2019/3
_cell_angle_alpha 110.531(3)
_cell_angle_beta 90.770(3)
_cell_angle_gamma 94.514(3)
_cell_formula_units_Z 2
_cell_length_a 8.7116(3)
_cell_length_b 12.2732(4)
_cell_length_c 16.2730(4)
_cell_measurement_reflns_used 26959
_cell_measurement_temperature 100(2)
_cell_measurement_theta_max 30.7553
_cell_measurement_theta_min 2.3427
_cell_volume 1622.76(9)
_computing_cell_refinement
;
CrysAlisPro, Version 1.171.35.11 (Rigaku OD, 2015)
;
_computing_data_collection
;
CrysAlisPro, Version 1.171.35.11 (Rigaku OD, 2015)
;
_computing_data_reduction
;
CrysAlisPro, Version 1.171.35.11 (Rigaku OD, 2015)
;
_computing_molecular_graphics
;
Bruker XP, Version 5.1 (Bruker, 1998)
;
_computing_publication_material
;
<i>SHELXL2019/3</i> (Sheldrick, 2015)
;
_computing_structure_refinement
;
<i>SHELXL2019/3</i> (Sheldrick, 2015)
;
_computing_structure_solution
;
SHELXS-97 (Sheldrick, 2008)
;
_diffrn_ambient_temperature 100(2)
_diffrn_detector_area_resol_mean 16.1419
_diffrn_measured_fraction_theta_full 0.988
_diffrn_measured_fraction_theta_max 0.987
_diffrn_measurement_device_type 'Oxford Diffraction Xcalibur, Eos'
_diffrn_measurement_method '\w scans'
_diffrn_radiation_monochromator graphite
_diffrn_radiation_source 'fine-focus sealed tube'
_diffrn_radiation_type MoK\a
_diffrn_radiation_wavelength 0.71073
_diffrn_reflns_av_R_equivalents 0.0448
_diffrn_reflns_av_unetI/netI 0.0221
_diffrn_reflns_limit_h_max 12
_diffrn_reflns_limit_h_min -12
_diffrn_reflns_limit_k_max 17
_diffrn_reflns_limit_k_min -17
_diffrn_reflns_limit_l_max 22
_diffrn_reflns_limit_l_min -22
_diffrn_reflns_number 126632
_diffrn_reflns_theta_full 30.000
_diffrn_reflns_theta_max 30.032
_diffrn_reflns_theta_min 2.347
_exptl_absorpt_coefficient_mu 7.961
_exptl_absorpt_correction_T_max 0.7502
_exptl_absorpt_correction_T_min 0.1504
_exptl_absorpt_correction_type multi-scan
_exptl_absorpt_process_details
;
(CrysAlisPro; Rigaku OD, 2015)
;
_exptl_crystal_colour 'dichroic yellow/orange'
_exptl_crystal_density_diffrn 2.098
_exptl_crystal_density_method 'not measured'
_exptl_crystal_description plate
_exptl_crystal_F_000 969
_exptl_crystal_size_max 0.4
_exptl_crystal_size_mid 0.2
_exptl_crystal_size_min 0.04
_refine_diff_density_max 1.322
_refine_diff_density_min -0.864
_refine_ls_extinction_method none
_refine_ls_goodness_of_fit_ref 1.049
_refine_ls_hydrogen_treatment constr
_refine_ls_matrix_type full
_refine_ls_number_parameters 298
_refine_ls_number_reflns 9377
_refine_ls_number_restraints 2
_refine_ls_restrained_S_all 1.049
_refine_ls_R_factor_all 0.0299
_refine_ls_R_factor_gt 0.0226
_refine_ls_shift/su_max 0.001
_refine_ls_shift/su_mean 0.000
_refine_ls_structure_factor_coef Fsqd
_refine_ls_weighting_details 'w=1/[\s^2^(Fo^2^)+(0.0125P)^2^+2.2996P] where P=(Fo^2^+2Fc^2^)/3'
_refine_ls_weighting_scheme calc
_refine_ls_wR_factor_gt 0.0400
_refine_ls_wR_factor_ref 0.0421
_reflns_number_gt 8340
_reflns_number_total 9377
_reflns_threshold_expression 'I > 2\s(I)'
_cod_data_source_file yz2060.cif
_cod_data_source_block 2
_cod_database_code 1573343
_shelx_space_group_comment
;
The symmetry employed for this shelxl refinement is uniquely defined
by the following loop, which should always be used as a source of
symmetry information in preference to the above space-group names.
They are only intended as comments.
;
_shelx_estimated_absorpt_t_min 0.143
_shelx_estimated_absorpt_t_max 0.741

loop_
_space_group_symop_operation_xyz
'x, y, z'
'-x, -y, -z'

loop_
_atom_site_type_symbol
_atom_site_label
_atom_site_fract_x
_atom_site_fract_y
_atom_site_fract_z
_atom_site_U_iso_or_equiv
_atom_site_adp_type
_atom_site_calc_flag
_atom_site_occupancy
_atom_site_disorder_assembly
_atom_site_disorder_group
Au Au1 0.50373(2) 0.25698(2) 0.24984(2) 0.01671(3) Uani d 1 . .
P P1 0.25872(7) 0.28505(5) 0.09266(4) 0.01014(11) Uani d 1 . .
P P2 0.74234(7) 0.21812(5) 0.40465(4) 0.01133(11) Uani d 1 . .
S S1 0.28030(7) 0.18234(5) 0.16611(4) 0.01590(12) Uani d 1 . .
S S2 0.73098(8) 0.32379(6) 0.33205(4) 0.01921(13) Uani d 1 . .
C C1 0.0611(3) 0.2381(2) 0.03802(16) 0.0140(5) Uani d 1 . .
C C2 0.4164(3) 0.2634(2) 0.01171(16) 0.0140(5) Uani d 1 . .
C C3 0.2788(3) 0.4396(2) 0.16651(16) 0.0156(5) Uani d 1 . .
H H3 0.382485 0.451579 0.197043 0.019 Uiso calc 1 . .
C C4 0.9522(3) 0.2253(2) 0.43563(17) 0.0159(5) Uani d 1 . .
C C5 0.6188(3) 0.2727(2) 0.50218(16) 0.0168(5) Uani d 1 . .
C C6 0.6627(3) 0.0689(2) 0.33718(16) 0.0166(5) Uani d 1 . .
H H6 0.554657 0.077551 0.320433 0.020 Uiso calc 1 . .
C C11 -0.0546(3) 0.2196(2) 0.10396(18) 0.0206(5) Uani d 1 . .
H H11A -0.157254 0.195041 0.074875 0.031 Uiso calc 1 . .
H H11B -0.058100 0.292833 0.153770 0.031 Uiso calc 1 . .
H H11C -0.021949 0.159041 0.125072 0.031 Uiso calc 1 . .
C C12 0.0041(3) 0.3307(2) 0.00355(17) 0.0195(5) Uani d 1 . .
H H12A 0.083851 0.352531 -0.031180 0.029 Uiso calc 1 . .
H H12B -0.017496 0.399994 0.053311 0.029 Uiso calc 1 . .
H H12C -0.090092 0.298493 -0.033373 0.029 Uiso calc 1 . .
C C13 0.0634(3) 0.1205(2) -0.03795(17) 0.0196(5) Uani d 1 . .
H H13A 0.109107 0.064376 -0.016607 0.029 Uiso calc 1 . .
H H13B 0.124738 0.131430 -0.084949 0.029 Uiso calc 1 . .
H H13C -0.042230 0.090662 -0.060705 0.029 Uiso calc 1 . .
C C21 0.3751(3) 0.2972(2) -0.06809(16) 0.0166(5) Uani d 1 . .
H H21A 0.352971 0.379306 -0.047848 0.025 Uiso calc 1 . .
H H21B 0.284130 0.247760 -0.100196 0.025 Uiso calc 1 . .
H H21C 0.462025 0.286065 -0.106962 0.025 Uiso calc 1 . .
C C22 0.4547(3) 0.1350(2) -0.02038(17) 0.0196(5) Uani d 1 . .
H H22A 0.536933 0.124123 -0.062301 0.029 Uiso calc 1 . .
H H22B 0.362600 0.083924 -0.049113 0.029 Uiso calc 1 . .
H H22C 0.488982 0.115234 0.029880 0.029 Uiso calc 1 . .
C C23 0.5632(3) 0.3387(2) 0.05888(17) 0.0188(5) Uani d 1 . .
H H23A 0.648855 0.321835 0.019198 0.028 Uiso calc 1 . .
H H23B 0.588313 0.320544 0.111294 0.028 Uiso calc 1 . .
H H23C 0.545850 0.421498 0.076196 0.028 Uiso calc 1 . .
C C31 0.1634(3) 0.4645(2) 0.23959(18) 0.0236(6) Uani d 1 . .
H H31A 0.190894 0.542305 0.283457 0.035 Uiso calc 1 . .
H H31B 0.165803 0.405732 0.267569 0.035 Uiso calc 1 . .
H H31C 0.059497 0.461354 0.214498 0.035 Uiso calc 1 . .
C C32 0.2801(3) 0.5325(2) 0.12362(18) 0.0211(5) Uani d 1 . .
H H32A 0.176262 0.533646 0.100183 0.032 Uiso calc 1 . .
H H32B 0.351779 0.514124 0.075709 0.032 Uiso calc 1 . .
H H32C 0.313120 0.609304 0.167509 0.032 Uiso calc 1 . .
C C41 1.0466(3) 0.2156(3) 0.35397(19) 0.0278(6) Uani d 1 . .
H H41A 1.156304 0.216421 0.368599 0.042 Uiso calc 1 . .
H H41B 1.030721 0.281864 0.335385 0.042 Uiso calc 1 . .
H H41C 1.012700 0.142513 0.306155 0.042 Uiso calc 1 . .
C C42 0.9882(3) 0.1252(2) 0.46698(18) 0.0195(5) Uani d 1 . .
H H42A 1.096259 0.136446 0.488027 0.029 Uiso calc 1 . .
H H42B 0.969912 0.050530 0.418066 0.029 Uiso calc 1 . .
H H42C 0.921310 0.124748 0.514831 0.029 Uiso calc 1 . .
C C43 1.0022(3) 0.3436(2) 0.5072(2) 0.0270(6) Uani d 1 . .
H H43A 0.954964 0.347168 0.562308 0.040 Uiso calc 1 . .
H H43B 0.968906 0.406580 0.489182 0.040 Uiso calc 1 . .
H H43C 1.114691 0.352518 0.515839 0.040 Uiso calc 1 . .
C C51 0.6605(3) 0.2279(2) 0.57614(16) 0.0183(5) Uani d 1 . .
H H51A 0.589942 0.255736 0.624005 0.027 Uiso calc 1 . .
H H51B 0.766554 0.257170 0.598275 0.027 Uiso calc 1 . .
H H51C 0.651552 0.142307 0.553280 0.027 Uiso calc 1 . .
C C52 0.6331(4) 0.4070(2) 0.53822(19) 0.0274(6) Uani d 1 . .
H H52A 0.564911 0.434864 0.587267 0.041 Uiso calc 1 . .
H H52B 0.603669 0.435682 0.491623 0.041 Uiso calc 1 . .
H H52C 0.739931 0.436163 0.558727 0.041 Uiso calc 1 . .
C C53 0.4496(3) 0.2314(3) 0.47060(18) 0.0266(6) Uani d 1 . .
H H53A 0.435719 0.145845 0.449274 0.040 Uiso calc 1 . .
H H53B 0.423155 0.258898 0.422923 0.040 Uiso calc 1 . .
H H53C 0.382287 0.263132 0.519520 0.040 Uiso calc 1 . .
C C61 0.7416(4) 0.0194(2) 0.24994(17) 0.0262(6) Uani d 1 . .
H H61A 0.844467 -0.001093 0.260923 0.039 Uiso calc 1 . .
H H61B 0.750922 0.078131 0.221762 0.039 Uiso calc 1 . .
H H61C 0.680021 -0.050582 0.211308 0.039 Uiso calc 1 . .
C C62 0.6471(3) -0.0223(2) 0.38232(18) 0.0231(6) Uani d 1 . .
H H62A 0.596151 -0.095629 0.341325 0.035 Uiso calc 1 . .
H H62B 0.585472 0.006545 0.434284 0.035 Uiso calc 1 . .
H H62C 0.749663 -0.035814 0.400115 0.035 Uiso calc 1 . .
I I1 1.24962(4) 0.90557(3) 0.24034(3) 0.02342(7) Uani d 0.9052(15) A 1
I I2 0.98122(13) 0.75765(10) 0.25759(8) 0.01456(8) Uani d 0.9052(15) A 1
I I3 0.71555(5) 0.60471(3) 0.27064(2) 0.02255(7) Uani d 0.9052(15) A 1
I I1' 1.2208(6) 0.8932(4) 0.2456(3) 0.0290(6) Uiso d 0.0948(15) A 2
Au Au2 0.9862(10) 0.7607(7) 0.2573(6) 0.0290(6) Uiso d 0.0948(15) A 2
I I3' 0.7616(5) 0.6281(3) 0.26689(19) 0.0290(6) Uiso d 0.0948(15) A 2

loop_
_atom_site_aniso_label
_atom_site_aniso_U_11
_atom_site_aniso_U_22
_atom_site_aniso_U_33
_atom_site_aniso_U_12
_atom_site_aniso_U_13
_atom_site_aniso_U_23
Au1 0.01840(5) 0.02176(5) 0.01299(5) 0.00597(4) -0.00120(3) 0.00906(4)
P1 0.0110(3) 0.0108(3) 0.0092(3) 0.0018(2) 0.0004(2) 0.0040(2)
P2 0.0110(3) 0.0137(3) 0.0106(3) 0.0011(2) -0.0003(2) 0.0059(2)
S1 0.0183(3) 0.0178(3) 0.0156(3) 0.0018(2) -0.0006(2) 0.0107(2)
S2 0.0204(3) 0.0219(3) 0.0207(3) 0.0000(2) -0.0036(2) 0.0148(3)
C1 0.0121(11) 0.0169(11) 0.0138(12) 0.0004(9) -0.0014(9) 0.0065(10)
C2 0.0146(11) 0.0165(11) 0.0126(11) 0.0041(9) 0.0044(9) 0.0065(10)
C3 0.0189(12) 0.0130(11) 0.0131(12) 0.0009(9) 0.0017(9) 0.0023(9)
C4 0.0106(11) 0.0205(12) 0.0191(13) -0.0003(9) -0.0024(9) 0.0105(10)
C5 0.0143(11) 0.0240(13) 0.0126(12) 0.0064(10) 0.0016(9) 0.0060(10)
C6 0.0184(12) 0.0175(12) 0.0120(12) -0.0015(9) -0.0023(9) 0.0037(10)
C11 0.0161(12) 0.0262(14) 0.0203(13) -0.0012(10) 0.0027(10) 0.0097(11)
C12 0.0171(12) 0.0249(13) 0.0192(13) 0.0043(10) -0.0003(10) 0.0105(11)
C13 0.0185(12) 0.0207(13) 0.0168(13) -0.0034(10) -0.0020(10) 0.0042(11)
C21 0.0181(12) 0.0194(12) 0.0142(12) 0.0031(10) 0.0027(9) 0.0080(10)
C22 0.0239(13) 0.0184(12) 0.0174(13) 0.0079(10) 0.0045(10) 0.0060(10)
C23 0.0130(11) 0.0246(13) 0.0202(13) 0.0019(10) 0.0025(10) 0.0094(11)
C31 0.0331(15) 0.0180(13) 0.0170(13) 0.0048(11) 0.0087(11) 0.0019(11)
C32 0.0269(14) 0.0145(12) 0.0217(14) 0.0028(10) 0.0033(11) 0.0058(11)
C41 0.0158(13) 0.0470(18) 0.0287(16) 0.0034(12) 0.0048(11) 0.0232(14)
C42 0.0176(12) 0.0228(13) 0.0203(13) 0.0065(10) -0.0007(10) 0.0093(11)
C43 0.0204(14) 0.0230(14) 0.0372(17) -0.0049(11) -0.0094(12) 0.0121(13)
C51 0.0174(12) 0.0273(13) 0.0116(12) 0.0039(10) 0.0010(9) 0.0080(11)
C52 0.0372(17) 0.0251(14) 0.0205(14) 0.0170(12) 0.0006(12) 0.0058(12)
C53 0.0153(13) 0.0469(18) 0.0176(14) 0.0074(12) 0.0020(10) 0.0104(13)
C61 0.0390(17) 0.0222(14) 0.0138(13) 0.0059(12) 0.0021(12) 0.0010(11)
C62 0.0299(15) 0.0169(12) 0.0224(14) -0.0052(11) -0.0029(11) 0.0085(11)
I1 0.02075(16) 0.02565(14) 0.02560(13) -0.00244(11) -0.00245(11) 0.01228(10)
I2 0.01842(14) 0.01515(13) 0.00992(10) 0.00573(9) -0.00115(8) 0.00336(8)
I3 0.02188(15) 0.02522(12) 0.01982(11) -0.00236(10) -0.00075(9) 0.00805(9)

loop_
_atom_type_symbol
_atom_type_description
_atom_type_scat_dispersion_real
_atom_type_scat_dispersion_imag
_atom_type_scat_source
C C 0.0033 0.0016 'International Tables Vol C Tables 4.2.6.8 and 6.1.1.4'
H H 0.0000 0.0000 'International Tables Vol C Tables 4.2.6.8 and 6.1.1.4'
P P 0.1023 0.0942 'International Tables Vol C Tables 4.2.6.8 and 6.1.1.4'
S S 0.1246 0.1234 'International Tables Vol C Tables 4.2.6.8 and 6.1.1.4'
I I -0.4742 1.8119 'International Tables Vol C Tables 4.2.6.8 and 6.1.1.4'
Au Au -2.0133 8.8022 'International Tables Vol C Tables 4.2.6.8 and 6.1.1.4'

loop_
_geom_angle_atom_site_label_1
_geom_angle_atom_site_label_2
_geom_angle_atom_site_label_3
_geom_angle_site_symmetry_1
_geom_angle_site_symmetry_3
_geom_angle
_geom_angle_publ_flag
S1 Au1 S2 . . 177.53(2) y
C3 P1 C1 . . 112.59(11) ?
C3 P1 C2 . . 108.03(11) ?
C1 P1 C2 . . 112.88(11) ?
C3 P1 S1 . . 108.65(8) ?
C1 P1 S1 . . 104.29(8) ?
C2 P1 S1 . . 110.30(8) ?
C6 P2 C4 . . 112.49(12) ?
C6 P2 C5 . . 107.84(12) ?
C4 P2 C5 . . 113.30(11) ?
C6 P2 S2 . . 108.92(8) ?
C4 P2 S2 . . 105.29(8) ?
C5 P2 S2 . . 108.89(8) ?
P1 S1 Au1 . . 104.94(3) y
P2 S2 Au1 . . 104.09(3) y
C13 C1 C12 . . 110.1(2) ?
C13 C1 C11 . . 107.3(2) ?
C12 C1 C11 . . 108.4(2) ?
C13 C1 P1 . . 109.70(17) ?
C12 C1 P1 . . 111.27(17) ?
C11 C1 P1 . . 110.06(17) ?
C23 C2 C21 . . 108.54(19) ?
C23 C2 C22 . . 107.1(2) ?
C21 C2 C22 . . 109.4(2) ?
C23 C2 P1 . . 108.77(17) ?
C21 C2 P1 . . 113.15(16) ?
C22 C2 P1 . . 109.72(16) ?
C32 C3 C31 . . 110.3(2) ?
C32 C3 P1 . . 117.22(18) ?
C31 C3 P1 . . 112.25(17) ?
C32 C3 H3 . . 105.3 ?
C31 C3 H3 . . 105.3 ?
P1 C3 H3 . . 105.3 ?
C43 C4 C42 . . 110.2(2) ?
C43 C4 C41 . . 108.0(2) ?
C42 C4 C41 . . 108.2(2) ?
C43 C4 P2 . . 109.77(18) ?
C42 C4 P2 . . 112.05(17) ?
C41 C4 P2 . . 108.55(17) ?
C51 C5 C52 . . 109.4(2) ?
C51 C5 C53 . . 109.3(2) ?
C52 C5 C53 . . 107.4(2) ?
C51 C5 P2 . . 112.75(17) ?
C52 C5 P2 . . 109.88(18) ?
C53 C5 P2 . . 107.95(17) ?
C61 C6 C62 . . 110.2(2) ?
C61 C6 P2 . . 113.15(18) ?
C62 C6 P2 . . 117.28(18) ?
C61 C6 H6 . . 105.0 ?
C62 C6 H6 . . 105.0 ?
P2 C6 H6 . . 105.0 ?
C1 C11 H11A . . 109.5 ?
C1 C11 H11B . . 109.5 ?
H11A C11 H11B . . 109.5 ?
C1 C11 H11C . . 109.5 ?
H11A C11 H11C . . 109.5 ?
H11B C11 H11C . . 109.5 ?
C1 C12 H12A . . 109.5 ?
C1 C12 H12B . . 109.5 ?
H12A C12 H12B . . 109.5 ?
C1 C12 H12C . . 109.5 ?
H12A C12 H12C . . 109.5 ?
H12B C12 H12C . . 109.5 ?
C1 C13 H13A . . 109.5 ?
C1 C13 H13B . . 109.5 ?
H13A C13 H13B . . 109.5 ?
C1 C13 H13C . . 109.5 ?
H13A C13 H13C . . 109.5 ?
H13B C13 H13C . . 109.5 ?
C2 C21 H21A . . 109.5 ?
C2 C21 H21B . . 109.5 ?
H21A C21 H21B . . 109.5 ?
C2 C21 H21C . . 109.5 ?
H21A C21 H21C . . 109.5 ?
H21B C21 H21C . . 109.5 ?
C2 C22 H22A . . 109.5 ?
C2 C22 H22B . . 109.5 ?
H22A C22 H22B . . 109.5 ?
C2 C22 H22C . . 109.5 ?
H22A C22 H22C . . 109.5 ?
H22B C22 H22C . . 109.5 ?
C2 C23 H23A . . 109.5 ?
C2 C23 H23B . . 109.5 ?
H23A C23 H23B . . 109.5 ?
C2 C23 H23C . . 109.5 ?
H23A C23 H23C . . 109.5 ?
H23B C23 H23C . . 109.5 ?
C3 C31 H31A . . 109.5 ?
C3 C31 H31B . . 109.5 ?
H31A C31 H31B . . 109.5 ?
C3 C31 H31C . . 109.5 ?
H31A C31 H31C . . 109.5 ?
H31B C31 H31C . . 109.5 ?
C3 C32 H32A . . 109.5 ?
C3 C32 H32B . . 109.5 ?
H32A C32 H32B . . 109.5 ?
C3 C32 H32C . . 109.5 ?
H32A C32 H32C . . 109.5 ?
H32B C32 H32C . . 109.5 ?
C4 C41 H41A . . 109.5 ?
C4 C41 H41B . . 109.5 ?
H41A C41 H41B . . 109.5 ?
C4 C41 H41C . . 109.5 ?
H41A C41 H41C . . 109.5 ?
H41B C41 H41C . . 109.5 ?
C4 C42 H42A . . 109.5 ?
C4 C42 H42B . . 109.5 ?
H42A C42 H42B . . 109.5 ?
C4 C42 H42C . . 109.5 ?
H42A C42 H42C . . 109.5 ?
H42B C42 H42C . . 109.5 ?
C4 C43 H43A . . 109.5 ?
C4 C43 H43B . . 109.5 ?
H43A C43 H43B . . 109.5 ?
C4 C43 H43C . . 109.5 ?
H43A C43 H43C . . 109.5 ?
H43B C43 H43C . . 109.5 ?
C5 C51 H51A . . 109.5 ?
C5 C51 H51B . . 109.5 ?
H51A C51 H51B . . 109.5 ?
C5 C51 H51C . . 109.5 ?
H51A C51 H51C . . 109.5 ?
H51B C51 H51C . . 109.5 ?
C5 C52 H52A . . 109.5 ?
C5 C52 H52B . . 109.5 ?
H52A C52 H52B . . 109.5 ?
C5 C52 H52C . . 109.5 ?
H52A C52 H52C . . 109.5 ?
H52B C52 H52C . . 109.5 ?
C5 C53 H53A . . 109.5 ?
C5 C53 H53B . . 109.5 ?
H53A C53 H53B . . 109.5 ?
C5 C53 H53C . . 109.5 ?
H53A C53 H53C . . 109.5 ?
H53B C53 H53C . . 109.5 ?
C6 C61 H61A . . 109.5 ?
C6 C61 H61B . . 109.5 ?
H61A C61 H61B . . 109.5 ?
C6 C61 H61C . . 109.5 ?
H61A C61 H61C . . 109.5 ?
H61B C61 H61C . . 109.5 ?
C6 C62 H62A . . 109.5 ?
C6 C62 H62B . . 109.5 ?
H62A C62 H62B . . 109.5 ?
C6 C62 H62C . . 109.5 ?
H62A C62 H62C . . 109.5 ?
H62B C62 H62C . . 109.5 ?
I3 I2 I1 . . 178.44(5) y
I3' Au2 I1' . . 178.7(5) ?

loop_
_geom_bond_atom_site_label_1
_geom_bond_atom_site_label_2
_geom_bond_site_symmetry_2
_geom_bond_distance
_geom_bond_publ_flag
Au1 S1 . 2.2928(6) y
Au1 S2 . 2.2990(7) y
P1 C3 . 1.848(2) ?
P1 C1 . 1.879(2) ?
P1 C2 . 1.885(2) ?
P1 S1 . 2.0350(8) y
P2 C6 . 1.846(3) ?
P2 C4 . 1.877(2) ?
P2 C5 . 1.881(2) ?
P2 S2 . 2.0444(8) y
C1 C13 . 1.538(4) ?
C1 C12 . 1.544(3) ?
C1 C11 . 1.544(3) ?
C2 C23 . 1.539(3) ?
C2 C21 . 1.542(3) ?
C2 C22 . 1.543(3) ?
C3 C32 . 1.531(3) ?
C3 C31 . 1.531(3) ?
C3 H3 . 1.0000 ?
C4 C43 . 1.535(4) ?
C4 C42 . 1.537(3) ?
C4 C41 . 1.546(4) ?
C5 C51 . 1.538(3) ?
C5 C52 . 1.538(4) ?
C5 C53 . 1.541(4) ?
C6 C61 . 1.531(4) ?
C6 C62 . 1.538(3) ?
C6 H6 . 1.0000 ?
C11 H11A . 0.9800 ?
C11 H11B . 0.9800 ?
C11 H11C . 0.9800 ?
C12 H12A . 0.9800 ?
C12 H12B . 0.9800 ?
C12 H12C . 0.9800 ?
C13 H13A . 0.9800 ?
C13 H13B . 0.9800 ?
C13 H13C . 0.9800 ?
C21 H21A . 0.9800 ?
C21 H21B . 0.9800 ?
C21 H21C . 0.9800 ?
C22 H22A . 0.9800 ?
C22 H22B . 0.9800 ?
C22 H22C . 0.9800 ?
C23 H23A . 0.9800 ?
C23 H23B . 0.9800 ?
C23 H23C . 0.9800 ?
C31 H31A . 0.9800 ?
C31 H31B . 0.9800 ?
C31 H31C . 0.9800 ?
C32 H32A . 0.9800 ?
C32 H32B . 0.9800 ?
C32 H32C . 0.9800 ?
C41 H41A . 0.9800 ?
C41 H41B . 0.9800 ?
C41 H41C . 0.9800 ?
C42 H42A . 0.9800 ?
C42 H42B . 0.9800 ?
C42 H42C . 0.9800 ?
C43 H43A . 0.9800 ?
C43 H43B . 0.9800 ?
C43 H43C . 0.9800 ?
C51 H51A . 0.9800 ?
C51 H51B . 0.9800 ?
C51 H51C . 0.9800 ?
C52 H52A . 0.9800 ?
C52 H52B . 0.9800 ?
C52 H52C . 0.9800 ?
C53 H53A . 0.9800 ?
C53 H53B . 0.9800 ?
C53 H53C . 0.9800 ?
C61 H61A . 0.9800 ?
C61 H61B . 0.9800 ?
C61 H61C . 0.9800 ?
C62 H62A . 0.9800 ?
C62 H62B . 0.9800 ?
C62 H62C . 0.9800 ?
I1 I2 . 2.9238(11) y
I2 I3 . 2.9213(11) y
I1' Au2 . 2.561(9) ?
Au2 I3' . 2.488(9) ?

loop_
_geom_hbond_atom_site_label_D
_geom_hbond_atom_site_label_H
_geom_hbond_atom_site_label_A
_geom_hbond_site_symmetry_A
_geom_hbond_distance_DH
_geom_hbond_distance_HA
_geom_hbond_distance_DA
_geom_hbond_angle_DHA
_geom_hbond_publ_flag
C23 H23B Au1 . 0.98 2.72 3.616(3) 151.5 yes
C53 H53B Au1 . 0.98 2.90 3.747(3) 144.7 yes
C22 H22C S1 . 0.98 2.82 3.299(3) 110.8 yes
C11 H11C S1 . 0.98 2.68 3.194(3) 113.3 yes
C52 H52B S2 . 0.98 2.77 3.292(3) 113.9 yes
C41 H41B S2 . 0.98 2.70 3.214(3) 112.8 yes
C3 H3 I3 . 1.00 3.29 4.202(3) 151.7 yes
C6 H6 I1 1_445 1.00 3.21 3.993(3) 136.2 yes
C51 H51B I2 2_766 0.98 3.25 4.055(3) 140.2 yes
C61 H61A I2 1_545 0.98 3.26 4.003(3) 133.8 yes

loop_
_geom_torsion_atom_site_label_1
_geom_torsion_atom_site_label_2
_geom_torsion_atom_site_label_3
_geom_torsion_atom_site_label_4
_geom_torsion_site_symmetry_1
_geom_torsion_site_symmetry_2
_geom_torsion_site_symmetry_3
_geom_torsion_site_symmetry_4
_geom_torsion
_geom_torsion_publ_flag
C3 P1 S1 Au1 . . . . -51.13(9) y
C1 P1 S1 Au1 . . . . -171.42(8) y
C2 P1 S1 Au1 . . . . 67.11(9) y
C6 P2 S2 Au1 . . . . 36.45(9) y
C4 P2 S2 Au1 . . . . 157.30(9) y
C5 P2 S2 Au1 . . . . -80.90(9) y
C3 P1 C1 C13 . . . . 166.40(16) ?
C2 P1 C1 C13 . . . . 43.75(19) ?
S1 P1 C1 C13 . . . . -75.99(16) ?
C3 P1 C1 C12 . . . . 44.3(2) ?
C2 P1 C1 C12 . . . . -78.30(19) ?
S1 P1 C1 C12 . . . . 161.96(15) ?
C3 P1 C1 C11 . . . . -75.81(19) ?
C2 P1 C1 C11 . . . . 161.54(16) ?
S1 P1 C1 C11 . . . . 41.80(18) ?
C3 P1 C2 C23 . . . . 36.60(19) ?
C1 P1 C2 C23 . . . . 161.77(16) ?
S1 P1 C2 C23 . . . . -82.01(16) ?
C3 P1 C2 C21 . . . . -84.10(19) ?
C1 P1 C2 C21 . . . . 41.1(2) ?
S1 P1 C2 C21 . . . . 157.29(15) ?
C3 P1 C2 C22 . . . . 153.42(17) ?
C1 P1 C2 C22 . . . . -81.42(19) ?
S1 P1 C2 C22 . . . . 34.80(19) ?
C1 P1 C3 C32 . . . . -70.1(2) ?
C2 P1 C3 C32 . . . . 55.2(2) ?
S1 P1 C3 C32 . . . . 174.88(17) ?
C1 P1 C3 C31 . . . . 59.1(2) ?
C2 P1 C3 C31 . . . . -175.59(18) ?
S1 P1 C3 C31 . . . . -55.9(2) ?
C6 P2 C4 C43 . . . . -167.64(17) ?
C5 P2 C4 C43 . . . . -45.0(2) ?
S2 P2 C4 C43 . . . . 73.87(18) ?
C6 P2 C4 C42 . . . . -44.9(2) ?
C5 P2 C4 C42 . . . . 77.7(2) ?
S2 P2 C4 C42 . . . . -163.40(16) ?
C6 P2 C4 C41 . . . . 74.6(2) ?
C5 P2 C4 C41 . . . . -162.80(18) ?
S2 P2 C4 C41 . . . . -43.91(19) ?
C6 P2 C5 C51 . . . . 81.5(2) ?
C4 P2 C5 C51 . . . . -43.7(2) ?
S2 P2 C5 C51 . . . . -160.47(16) ?
C6 P2 C5 C52 . . . . -156.24(18) ?
C4 P2 C5 C52 . . . . 78.59(19) ?
S2 P2 C5 C52 . . . . -38.20(19) ?
C6 P2 C5 C53 . . . . -39.4(2) ?
C4 P2 C5 C53 . . . . -164.53(18) ?
S2 P2 C5 C53 . . . . 78.68(19) ?
C4 P2 C6 C61 . . . . -61.0(2) ?
C5 P2 C6 C61 . . . . 173.38(18) ?
S2 P2 C6 C61 . . . . 55.4(2) ?
C4 P2 C6 C62 . . . . 69.0(2) ?
C5 P2 C6 C62 . . . . -56.7(2) ?
S2 P2 C6 C62 . . . . -174.68(18) ?
